data_4337365
loop_
_publ_author_name
'De Sio, St\'ephanie M'
'Wilson, Richard E.'

_publ_section_title
;
 Structural and spectroscopic studies of fluoroprotactinates.
;
_journal_issue 3
_journal_name_full 'Inorganic chemistry'
_journal_page_first 1750
_journal_page_last 1755
_journal_paper_doi 10.1021/ic402877a
_journal_volume 53
_journal_year 2014
_chemical_formula_moiety 'F8 Pa, 2(C4 H12 N), 2(O) '
_chemical_formula_sum 'C8 H28 F8 N2 O2 Pa'
_chemical_formula_weight 567.32
_chemical_melting_point ?
_space_group_IT_number 15
_symmetry_cell_setting monoclinic
_symmetry_space_group_name_Hall '-C 2yc'
_symmetry_space_group_name_H-M 'C 1 2/c 1'
_atom_sites_solution_hydrogens geom
_atom_sites_solution_primary direct
_atom_sites_solution_secondary difmap
_audit_creation_method SHELXL-97
_cell_angle_alpha 90.00
_cell_angle_beta 104.92
_cell_angle_gamma 90.00
_cell_formula_units_Z 4
_cell_length_a 15.1001(5)
_cell_length_b 9.0563(3)
_cell_length_c 12.9862(4)
_cell_measurement_reflns_used 3085
_cell_measurement_temperature 100(2)
_cell_measurement_theta_max 33.06
_cell_measurement_theta_min 2.65
_cell_volume 1716.00(10)
_computing_structure_refinement 'SHELXL-97 (Sheldrick, 2008)'
_computing_structure_solution 'SHELXS-97 (Sheldrick, 2008)'
_diffrn_ambient_temperature 100(2)
_diffrn_measured_fraction_theta_full 1.000
_diffrn_measured_fraction_theta_max 0.948
_diffrn_measurement_device_type 'BRUKER APEX II'
_diffrn_measurement_method '0.5 deg w/ scan'
_diffrn_radiation_monochromator graphite
_diffrn_radiation_source 'fine-focus sealed tube'
_diffrn_radiation_type MoK\a
_diffrn_radiation_wavelength 0.71073
_diffrn_reflns_av_R_equivalents 0.0322
_diffrn_reflns_av_sigmaI/netI 0.0245
_diffrn_reflns_limit_h_max 23
_diffrn_reflns_limit_h_min -22
_diffrn_reflns_limit_k_max 13
_diffrn_reflns_limit_k_min -13
_diffrn_reflns_limit_l_max 19
_diffrn_reflns_limit_l_min -19
_diffrn_reflns_number 14711
_diffrn_reflns_theta_full 25.00
_diffrn_reflns_theta_max 33.06
_diffrn_reflns_theta_min 2.65
_exptl_absorpt_coefficient_mu 9.167
_exptl_absorpt_correction_T_max 0.4609
_exptl_absorpt_correction_T_min 0.1871
_exptl_absorpt_correction_type multi-scan
_exptl_absorpt_process_details SADABS
_exptl_crystal_colour colorless
_exptl_crystal_density_diffrn 2.196
_exptl_crystal_density_method 'not measured'
_exptl_crystal_description block
_exptl_crystal_F_000 1076
_exptl_crystal_size_max 0.28
_exptl_crystal_size_mid 0.20
_exptl_crystal_size_min 0.10
_refine_diff_density_max 1.135
_refine_diff_density_min -1.389
_refine_diff_density_rms 0.140
_refine_ls_extinction_method none
_refine_ls_goodness_of_fit_ref 1.236
_refine_ls_hydrogen_treatment mixed
_refine_ls_matrix_type full
_refine_ls_number_parameters 100
_refine_ls_number_reflns 3085
_refine_ls_number_restraints 0
_refine_ls_restrained_S_all 1.236
_refine_ls_R_factor_all 0.0198
_refine_ls_R_factor_gt 0.0184
_refine_ls_shift/su_max 0.000
_refine_ls_shift/su_mean 0.000
_refine_ls_structure_factor_coef Fsqd
_refine_ls_weighting_details 'calc w=1/[\s^2^(Fo^2^)+(0.0099P)^2^+4.8859P] where P=(Fo^2^+2Fc^2^)/3'
_refine_ls_weighting_scheme calc
_refine_ls_wR_factor_gt 0.0439
_refine_ls_wR_factor_ref 0.0443
_reflns_number_gt 2979
_reflns_number_total 3085
_reflns_threshold_expression >2sigma(I)
_cod_data_source_file ic402877a_si_001.cif
_cod_data_source_block (Me4N)2(H3O)PaF8
_cod_depositor_comments
;
The following automatic conversions were performed:

'_chemical_melting_point' value 'not measured' was changed to '?' -
the value is undefined or not given.

Automatic conversion script
Id: cif_fix_values 2281 2013-09-26 08:29:07Z andrius 
;
_cod_original_sg_symbol_H-M 'C 2/c'
_cod_database_code 4337365

loop_
_symmetry_equiv_pos_as_xyz
'x, y, z'
'-x, y, -z+1/2'
'x+1/2, y+1/2, z'
'-x+1/2, y+1/2, -z+1/2'
'-x, -y, -z'
'x, -y, z-1/2'
'-x+1/2, -y+1/2, -z'
'x+1/2, -y+1/2, z-1/2'

loop_
_atom_site_label
_atom_site_type_symbol
_atom_site_fract_x
_atom_site_fract_y
_atom_site_fract_z
_atom_site_U_iso_or_equiv
_atom_site_adp_type
_atom_site_occupancy
_atom_site_symmetry_multiplicity
_atom_site_calc_flag
_atom_site_refinement_flags
Pa1 Pa 0.5000 0.350570(13) 0.2500 0.01095(4) Uani 1 2 d S
F1 F 0.41931(14) 0.1888(2) 0.14829(16) 0.0334(4) Uani 1 1 d .
F2 F 0.39600(15) 0.5160(3) 0.22999(16) 0.0411(5) Uani 1 1 d .
F3 F 0.59579(15) 0.2651(3) 0.16337(18) 0.0502(7) Uani 1 1 d .
F4 F 0.46602(16) 0.4608(3) 0.08006(17) 0.0466(6) Uani 1 1 d .
N1 N 0.35474(16) 0.8457(3) 0.3597(2) 0.0200(4) Uani 1 1 d .
C1 C 0.45694(19) 0.8353(3) 0.3955(3) 0.0252(6) Uani 1 1 d .
H1A H 0.4778 0.7520 0.3596 0.038 Uiso 1 1 calc R
H1B H 0.4759 0.8201 0.4727 0.038 Uiso 1 1 calc R
H1C H 0.4840 0.9269 0.3774 0.038 Uiso 1 1 calc R
C2 C 0.3131(2) 0.7057(3) 0.3872(3) 0.0252(6) Uani 1 1 d .
H2A H 0.2463 0.7111 0.3612 0.038 Uiso 1 1 calc R
H2B H 0.3301 0.6924 0.4647 0.038 Uiso 1 1 calc R
H2C H 0.3358 0.6219 0.3536 0.038 Uiso 1 1 calc R
C3 C 0.3228(2) 0.9707(4) 0.4157(3) 0.0305(7) Uani 1 1 d .
H3A H 0.3493 1.0632 0.3982 0.046 Uiso 1 1 calc R
H3B H 0.3424 0.9543 0.4929 0.046 Uiso 1 1 calc R
H3C H 0.2558 0.9768 0.3929 0.046 Uiso 1 1 calc R
C4 C 0.3260(2) 0.8709(4) 0.2422(3) 0.0287(6) Uani 1 1 d .
H4A H 0.2591 0.8782 0.2187 0.043 Uiso 1 1 calc R
H4B H 0.3467 0.7882 0.2056 0.043 Uiso 1 1 calc R
H4C H 0.3534 0.9628 0.2250 0.043 Uiso 1 1 calc R
O1 O 0.66893(17) 0.3258(3) -0.0022(2) 0.0359(6) Uani 1 1 d .

loop_
_atom_site_aniso_label
_atom_site_aniso_U_11
_atom_site_aniso_U_22
_atom_site_aniso_U_33
_atom_site_aniso_U_23
_atom_site_aniso_U_13
_atom_site_aniso_U_12
Pa1 0.01141(5) 0.01134(5) 0.01051(5) 0.000 0.00356(4) 0.000
F1 0.0379(11) 0.0248(9) 0.0319(10) -0.0104(8) -0.0013(8) -0.0089(8)
F2 0.0450(12) 0.0518(13) 0.0269(10) 0.0037(9) 0.0098(9) 0.0319(10)
F3 0.0314(11) 0.0865(19) 0.0375(12) -0.0136(13) 0.0176(9) 0.0163(12)
F4 0.0421(12) 0.0711(17) 0.0307(11) -0.0093(11) 0.0166(9) -0.0118(12)
N1 0.0170(10) 0.0192(10) 0.0244(11) 0.0051(9) 0.0065(8) 0.0035(8)
C1 0.0166(12) 0.0284(15) 0.0307(15) 0.0047(12) 0.0061(11) 0.0022(10)
C2 0.0243(13) 0.0220(13) 0.0312(15) 0.0060(11) 0.0104(12) -0.0014(11)
C3 0.0317(15) 0.0250(15) 0.0370(17) 0.0041(12) 0.0127(13) 0.0097(12)
C4 0.0278(14) 0.0323(16) 0.0240(14) 0.0106(12) 0.0032(12) 0.0036(12)
O1 0.0276(11) 0.0340(13) 0.0506(16) 0.0052(11) 0.0181(11) 0.0079(9)

loop_
_atom_type_symbol
_atom_type_description
_atom_type_scat_dispersion_real
_atom_type_scat_dispersion_imag
_atom_type_scat_source
C C 0.0033 0.0016 'International Tables Vol C Tables 4.2.6.8 and 6.1.1.4'
H H 0.0000 0.0000 'International Tables Vol C Tables 4.2.6.8 and 6.1.1.4'
N N 0.0061 0.0033 'International Tables Vol C Tables 4.2.6.8 and 6.1.1.4'
O O 0.0106 0.0060 'International Tables Vol C Tables 4.2.6.8 and 6.1.1.4'
F F 0.0171 0.0103 'International Tables Vol C Tables 4.2.6.8 and 6.1.1.4'
Pa Pa -8.0334 9.2807 'International Tables Vol C Tables 4.2.6.8 and 6.1.1.4'

loop_
_geom_angle_atom_site_label_1
_geom_angle_atom_site_label_2
_geom_angle_atom_site_label_3
_geom_angle
_geom_angle_site_symmetry_1
_geom_angle_site_symmetry_3
F1 Pa1 F1 93.22(11) 2_655 .
F1 Pa1 F2 147.32(8) 2_655 .
F1 Pa1 F2 96.97(9) . .
F1 Pa1 F2 96.97(9) 2_655 2_655
F1 Pa1 F2 147.32(8) . 2_655
F2 Pa1 F2 91.00(14) . 2_655
F1 Pa1 F3 77.67(9) 2_655 2_655
F1 Pa1 F3 74.20(9) . 2_655
F2 Pa1 F3 75.43(10) . 2_655
F2 Pa1 F3 138.35(9) 2_655 2_655
F1 Pa1 F3 74.20(9) 2_655 .
F1 Pa1 F3 77.67(9) . .
F2 Pa1 F3 138.35(9) . .
F2 Pa1 F3 75.43(10) 2_655 .
F3 Pa1 F3 138.58(16) 2_655 .
F1 Pa1 F4 76.05(8) 2_655 2_655
F1 Pa1 F4 145.45(9) . 2_655
F2 Pa1 F4 78.04(8) . 2_655
F2 Pa1 F4 67.22(8) 2_655 2_655
F3 Pa1 F4 71.45(9) 2_655 2_655
F3 Pa1 F4 128.16(8) . 2_655
F1 Pa1 F4 145.45(9) 2_655 .
F1 Pa1 F4 76.05(8) . .
F2 Pa1 F4 67.23(8) . .
F2 Pa1 F4 78.04(8) 2_655 .
F3 Pa1 F4 128.16(8) 2_655 .
F3 Pa1 F4 71.45(9) . .
F4 Pa1 F4 129.83(13) 2_655 .
C3 N1 C4 109.7(2) . .
C3 N1 C1 109.5(2) . .
C4 N1 C1 109.4(2) . .
C3 N1 C2 108.6(2) . .
C4 N1 C2 110.1(2) . .
C1 N1 C2 109.6(2) . .

loop_
_geom_bond_atom_site_label_1
_geom_bond_atom_site_label_2
_geom_bond_distance
_geom_bond_site_symmetry_2
Pa1 F1 2.1320(18) 2_655
Pa1 F1 2.1321(18) .
Pa1 F2 2.1371(19) .
Pa1 F2 2.1371(19) 2_655
Pa1 F3 2.1898(19) 2_655
Pa1 F3 2.1898(19) .
Pa1 F4 2.355(2) 2_655
Pa1 F4 2.355(2) .
N1 C3 1.492(4) .
N1 C4 1.492(4) .
N1 C1 1.496(4) .
N1 C2 1.498(4) .
